data_7129682
loop_
_publ_author_name
'KHURANA, RAMAN'
'Yang, Feihu'
'Khurana, Rishu'
'Liu, Junqiu'
'Keinan, Ehud'
'Reany, Ofer'

_publ_section_title
;
 &#x000D; semiaza-&#x200E;Bambusurils are &#x200E;Anion-Specific
 &#x200E;Transmembrane Transporters &#x200E;
;
_journal_name_full 'Chemical Communications'
_journal_paper_doi 10.1039/D2CC00144F
_journal_year 2022
_chemical_formula_moiety 'C42 H60 N24 O6 S6, C8 H20 N, 2(C2 H3 N), Cl'
_chemical_formula_sum 'C54 H86 Cl N27 O6 S6'
_chemical_formula_weight 1437.30
_chemical_name_common 'Keinan185b (Raman)'
_chemical_name_systematic 'semithio-BU[6] chloride complex'
_space_group_crystal_system triclinic
_space_group_IT_number 2
_space_group_name_Hall '-P 1'
_space_group_name_H-M_alt 'P -1'
_atom_sites_solution_hydrogens geom
_audit_creation_method SHELXL-2014/7
_audit_update_record
;
2021-09-24 deposited with the CCDC.	2022-02-08 downloaded from the CCDC.
;
_cell_angle_alpha 96.214(3)
_cell_angle_beta 102.703(4)
_cell_angle_gamma 95.675(5)
_cell_formula_units_Z 1
_cell_length_a 10.051(2)
_cell_length_b 13.150(3)
_cell_length_c 13.719(3)
_cell_measurement_reflns_used 6178
_cell_measurement_temperature 200(2)
_cell_measurement_theta_max 25.183
_cell_measurement_theta_min 1.535
_cell_volume 1744.3(7)
_computing_cell_refinement 'APEX2 v2010.7-0 (Bruker AXS)'
_computing_data_collection 'Bruker Instrument Service v2010.7.0.0'
_computing_data_reduction 'SAINT V7.68A (Bruker AXS, 2009)'
_computing_molecular_graphics 'Olex2 (Dolomanov et al., 2009)'
_computing_publication_material 'Olex2 (Dolomanov et al., 2009)'
_computing_structure_refinement 'SHELXL-2018/3 (Sheldrick, 2018)'
_computing_structure_solution 'SHELXT 2014/4 (Sheldrick, 2014)'
_diffrn_ambient_temperature 200(2)
_diffrn_detector_area_resol_mean 95
_diffrn_measured_fraction_theta_full 0.987
_diffrn_measured_fraction_theta_max 0.987
_diffrn_measurement_device_type 'APEX2 (Bruker AXS)'
_diffrn_measurement_method '\f and \w scans'
_diffrn_radiation_type MoK\a
_diffrn_radiation_wavelength 0.71073
_diffrn_reflns_av_R_equivalents 0.0325
_diffrn_reflns_av_unetI/netI 0.0494
_diffrn_reflns_Laue_measured_fraction_full 0.987
_diffrn_reflns_Laue_measured_fraction_max 0.987
_diffrn_reflns_limit_h_max 11
_diffrn_reflns_limit_h_min -11
_diffrn_reflns_limit_k_max 15
_diffrn_reflns_limit_k_min -15
_diffrn_reflns_limit_l_max 16
_diffrn_reflns_limit_l_min -16
_diffrn_reflns_number 16517
_diffrn_reflns_point_group_measured_fraction_full 0.987
_diffrn_reflns_point_group_measured_fraction_max 0.987
_diffrn_reflns_theta_full 25.183
_diffrn_reflns_theta_max 25.183
_diffrn_reflns_theta_min 1.535
_exptl_absorpt_coefficient_mu 0.302
_exptl_absorpt_correction_T_max 0.945
_exptl_absorpt_correction_T_min 0.919
_exptl_absorpt_correction_type multi-scan
_exptl_absorpt_process_details 'SADABS V2008/1 (Bruker AXS)'
_exptl_crystal_colour 'light yellow'
_exptl_crystal_density_diffrn 1.368
_exptl_crystal_description block
_exptl_crystal_F_000 760
_exptl_crystal_recrystallization_method 'Re-crystallisation from solvent: acetonitrile'
_exptl_crystal_size_max 0.210
_exptl_crystal_size_mid 0.160
_exptl_crystal_size_min 0.120
_refine_diff_density_max 0.744
_refine_diff_density_min -0.404
_refine_diff_density_rms 0.062
_refine_ls_extinction_method none
_refine_ls_goodness_of_fit_ref 1.029
_refine_ls_hydrogen_treatment constr
_refine_ls_matrix_type full
_refine_ls_number_parameters 454
_refine_ls_number_reflns 6178
_refine_ls_number_restraints 0
_refine_ls_restrained_S_all 1.029
_refine_ls_R_factor_all 0.1049
_refine_ls_R_factor_gt 0.0611
_refine_ls_shift/su_max 0.000
_refine_ls_shift/su_mean 0.000
_refine_ls_structure_factor_coef Fsqd
_refine_ls_weighting_details 'w=1/[\s^2^(Fo^2^)+(0.1122P)^2^+0.2657P] where P=(Fo^2^+2Fc^2^)/3'
_refine_ls_weighting_scheme calc
_refine_ls_wR_factor_gt 0.1672
_refine_ls_wR_factor_ref 0.1959
_reflns_Friedel_coverage 0.000
_reflns_number_gt 3863
_reflns_number_total 6178
_reflns_threshold_expression 'I > 2\s(I)'
_cod_data_source_file d2cc00144f2.cif
_cod_data_source_block Keinan185b
_cod_database_code 7129682
_shelx_shelxl_version_number 2014/7
_shelx_space_group_comment
;
The symmetry employed for this shelxl refinement is uniquely defined
by the following loop, which should always be used as a source of
symmetry information in preference to the above space-group names.
They are only intended as comments.
;
_shelx_estimated_absorpt_t_min 0.939
_shelx_estimated_absorpt_t_max 0.965

loop_
_space_group_symop_operation_xyz
'x, y, z'
'-x, -y, -z'

loop_
_atom_site_label
_atom_site_type_symbol
_atom_site_fract_x
_atom_site_fract_y
_atom_site_fract_z
_atom_site_U_iso_or_equiv
_atom_site_adp_type
_atom_site_occupancy
_atom_site_site_symmetry_order
_atom_site_calc_flag
_atom_site_refinement_flags_posn
_atom_site_refinement_flags_adp
_atom_site_refinement_flags_occupancy
_atom_site_disorder_assembly
_atom_site_disorder_group
Cl1 Cl 0.500000 0.500000 0.500000 0.0495(4) Uani 1 2 d S . P . .
S1 S 0.82815(15) 0.89672(11) 0.26894(12) 0.0946(5) Uani 1 1 d . . . . .
S2 S 0.30854(18) 0.77295(12) 0.92326(12) 0.1081(6) Uani 1 1 d . . . . .
S3 S 1.20350(9) 0.48402(10) 0.62597(8) 0.0683(4) Uani 1 1 d . . . . .
O1 O 0.3111(3) 0.8652(2) 0.4627(2) 0.0615(7) Uani 1 1 d . . . . .
O2 O 0.8106(3) 0.8237(2) 0.7115(2) 0.0608(7) Uani 1 1 d . . . . .
O3 O 0.7103(3) 0.4473(2) 0.85485(18) 0.0591(7) Uani 1 1 d . . . . .
N1 N 0.7395(3) 0.8469(2) 0.4294(3) 0.0556(8) Uani 1 1 d . . . . .
N2 N 0.6110(3) 0.7681(3) 0.2840(2) 0.0613(9) Uani 1 1 d . . . . .
N3 N 0.4099(3) 0.7669(2) 0.3557(2) 0.0509(8) Uani 1 1 d . . . . .
N4 N 0.5396(3) 0.8437(2) 0.5010(2) 0.0470(7) Uani 1 1 d . . . . .
N5 N 0.3752(3) 0.7829(2) 0.7455(3) 0.0622(9) Uani 1 1 d . . . . .
N6 N 0.4808(3) 0.6740(2) 0.8360(2) 0.0541(8) Uani 1 1 d . . . . .
N7 N 0.6751(3) 0.6957(2) 0.7572(2) 0.0480(7) Uani 1 1 d . . . . .
N8 N 0.5749(3) 0.8141(2) 0.6749(2) 0.0477(7) Uani 1 1 d . . . . .
N9 N 0.9508(3) 0.3922(3) 0.6214(2) 0.0581(9) Uani 1 1 d . . . . .
N10 N 0.9742(3) 0.5605(2) 0.6534(2) 0.0532(8) Uani 1 1 d . . . . .
N13 N 0.7961(3) 0.5461(2) 0.7487(2) 0.0485(7) Uani 1 1 d . . . . .
N14 N 0.7664(3) 0.3770(2) 0.7101(2) 0.0483(7) Uani 1 1 d . . . . .
C1 C 0.7235(4) 0.8373(3) 0.3285(4) 0.0608(11) Uani 1 1 d . . . . .
C2 C 0.5418(3) 0.7294(3) 0.3570(3) 0.0458(8) Uani 1 1 d . . . . .
H2 H 0.535245 0.652599 0.353296 0.055 Uiso 1 1 calc R U . . .
C3 C 0.6327(3) 0.7853(3) 0.4588(3) 0.0458(9) Uani 1 1 d . . . . .
H3 H 0.670979 0.735167 0.503933 0.055 Uiso 1 1 calc R U . . .
C4 C 0.4102(4) 0.8291(3) 0.4423(3) 0.0466(9) Uani 1 1 d . . . . .
C5 C 0.8478(4) 0.9130(3) 0.5004(4) 0.0713(12) Uani 1 1 d . . . . .
H5A H 0.929560 0.920441 0.472532 0.107 Uiso 1 1 calc R U . . .
H5B H 0.869843 0.882946 0.563400 0.107 Uiso 1 1 calc R U . . .
H5C H 0.818178 0.980908 0.513682 0.107 Uiso 1 1 calc R U . . .
C6 C 0.5768(6) 0.7235(5) 0.1797(3) 0.0972(17) Uani 1 1 d . . . . .
H6A H 0.503802 0.757753 0.141811 0.146 Uiso 1 1 calc R U . . .
H6B H 0.545052 0.649747 0.174377 0.146 Uiso 1 1 calc R U . . .
H6C H 0.658394 0.732531 0.151833 0.146 Uiso 1 1 calc R U . . .
C7 C 0.2838(4) 0.7278(3) 0.2826(3) 0.0559(10) Uani 1 1 d . . . . .
H7A H 0.299050 0.731378 0.214094 0.067 Uiso 1 1 calc R U . . .
H7B H 0.212680 0.772504 0.291794 0.067 Uiso 1 1 calc R U . . .
C8 C 0.5666(4) 0.8892(3) 0.6056(3) 0.0503(9) Uani 1 1 d . . . . .
H8A H 0.654272 0.935964 0.622355 0.060 Uiso 1 1 calc R U . . .
H8B H 0.492590 0.931286 0.614429 0.060 Uiso 1 1 calc R U . . .
C9 C 0.3905(4) 0.7431(3) 0.8327(3) 0.0640(11) Uani 1 1 d . . . . .
C10 C 0.5301(3) 0.6615(3) 0.7436(3) 0.0452(8) Uani 1 1 d . . . . .
H10 H 0.503937 0.589767 0.707103 0.054 Uiso 1 1 calc R U . . .
C11 C 0.4607(3) 0.7413(3) 0.6818(3) 0.0465(9) Uani 1 1 d . . . . .
H11 H 0.405157 0.708872 0.613847 0.056 Uiso 1 1 calc R U . . .
C12 C 0.6987(4) 0.7811(3) 0.7143(3) 0.0480(9) Uani 1 1 d . . . . .
C13 C 0.2958(5) 0.8656(4) 0.7187(4) 0.0860(16) Uani 1 1 d . . . . .
H13A H 0.216317 0.862068 0.749259 0.129 Uiso 1 1 calc R U . . .
H13B H 0.263856 0.858999 0.645157 0.129 Uiso 1 1 calc R U . . .
H13C H 0.353234 0.932011 0.743361 0.129 Uiso 1 1 calc R U . . .
C14 C 0.5021(5) 0.6029(4) 0.9085(4) 0.0880(16) Uani 1 1 d . . . . .
H14A H 0.593983 0.621135 0.953150 0.132 Uiso 1 1 calc R U . . .
H14B H 0.494366 0.532816 0.873424 0.132 Uiso 1 1 calc R U . . .
H14C H 0.432654 0.606166 0.948531 0.132 Uiso 1 1 calc R U . . .
C15 C 0.7879(4) 0.6430(3) 0.8037(3) 0.0529(9) Uani 1 1 d . . . . .
H15A H 0.875300 0.688264 0.811309 0.064 Uiso 1 1 calc R U . . .
H15B H 0.778046 0.631594 0.872033 0.064 Uiso 1 1 calc R U . . .
C16 C 1.0395(4) 0.4788(3) 0.6344(3) 0.0531(10) Uani 1 1 d . . . . .
C17 C 0.8297(3) 0.5304(3) 0.6507(3) 0.0456(9) Uani 1 1 d . . . . .
H17 H 0.767260 0.562527 0.598817 0.055 Uiso 1 1 calc R U . . .
C18 C 0.8126(3) 0.4128(3) 0.6263(3) 0.0476(9) Uani 1 1 d . . . . .
H18 H 0.744662 0.387949 0.560876 0.057 Uiso 1 1 calc R U . . .
C19 C 0.7533(3) 0.4561(3) 0.7792(3) 0.0473(9) Uani 1 1 d . . . . .
C20 C 0.9859(5) 0.2894(4) 0.6047(5) 0.0940(17) Uani 1 1 d . . . . .
H20A H 1.065291 0.290880 0.574108 0.141 Uiso 1 1 calc R U . . .
H20B H 0.907539 0.245141 0.559427 0.141 Uiso 1 1 calc R U . . .
H20C H 1.008667 0.262094 0.669228 0.141 Uiso 1 1 calc R U . . .
C21 C 1.0318(5) 0.6645(4) 0.6593(4) 0.0898(16) Uani 1 1 d . . . . .
H21A H 1.078344 0.690816 0.729302 0.135 Uiso 1 1 calc R U . . .
H21B H 0.958609 0.706214 0.635772 0.135 Uiso 1 1 calc R U . . .
H21C H 1.098332 0.668244 0.616765 0.135 Uiso 1 1 calc R U . . .
N11 N 0.9599(8) 0.6723(5) 1.0682(5) 0.145(2) Uani 1 1 d . . . . .
C22 C 0.9197(6) 0.5940(5) 1.0823(4) 0.0839(15) Uani 1 1 d . . . . .
C23 C 0.8702(6) 0.4951(5) 1.0973(4) 0.0940(16) Uani 1 1 d . . . . .
H23A H 0.797137 0.464176 1.038715 0.141 Uiso 1 1 calc R U . . .
H23B H 0.833360 0.499591 1.157858 0.141 Uiso 1 1 calc R U . . .
H23C H 0.945269 0.452260 1.105681 0.141 Uiso 1 1 calc R U . . .
N12 N 1.000000 1.000000 1.000000 0.0736(15) Uani 1 2 d S . P . .
C24 C 0.9602(11) 0.9933(7) 0.8795(6) 0.080(3) Uani 0.5 1 d . . P A 1
H24A H 1.045362 1.002994 0.854818 0.096 Uiso 1 1 calc R U . A 1
H24B H 0.911935 0.923727 0.850237 0.096 Uiso 1 1 calc R U . A 1
C24A C 1.0760(12) 0.9149(8) 1.0202(8) 0.089(3) Uani 0.5 1 d . . P A 2
C25 C 0.8728(8) 1.0702(5) 0.8453(5) 0.129(2) Uani 1 1 d . . . . .
H25A H 0.777743 1.046912 0.847026 0.194 Uiso 1 1 calc R U . A 1
H25B H 0.877002 1.079811 0.776127 0.194 Uiso 1 1 calc R U . A 1
H25C H 0.904641 1.135696 0.889565 0.194 Uiso 1 1 calc R U . A 1
C26 C 0.8561(11) 0.9891(8) 1.0303(7) 0.087(3) Uani 0.5 1 d . . P A 1
H26A H 0.871058 0.995647 1.104625 0.105 Uiso 0.5 1 calc R U P A 1
H26B H 0.803157 1.044806 1.006352 0.105 Uiso 0.5 1 calc R U P A 1
C26A C 0.9343(14) 0.8926(7) 0.9613(7) 0.093(4) Uani 0.5 1 d . . P A 2
H26C H 0.987965 0.842718 0.996708 0.112 Uiso 0.5 1 calc R U P A 2
H26D H 0.928896 0.877275 0.888181 0.112 Uiso 0.5 1 calc R U P A 2
C27 C 0.7755(9) 0.8847(6) 0.9834(5) 0.142(3) Uani 1 1 d . . . . .
H27A H 0.761793 0.878219 0.909958 0.213 Uiso 0.5 1 calc R U P A 1
H27B H 0.685926 0.878892 1.001043 0.213 Uiso 0.5 1 calc R U P A 1
H27C H 0.826790 0.829794 1.009095 0.213 Uiso 0.5 1 calc R U P A 1
H27D H 0.782489 0.901210 1.055922 0.213 Uiso 0.5 1 calc R U P A 2
H27E H 0.728290 0.814607 0.960067 0.213 Uiso 0.5 1 calc R U P A 2
H27F H 0.723273 0.933774 0.947188 0.213 Uiso 0.5 1 calc R U P A 2

loop_
_atom_site_aniso_label
_atom_site_aniso_U_11
_atom_site_aniso_U_22
_atom_site_aniso_U_33
_atom_site_aniso_U_23
_atom_site_aniso_U_13
_atom_site_aniso_U_12
Cl1 0.0246(5) 0.0813(10) 0.0439(7) 0.0099(6) 0.0073(5) 0.0120(5)
S1 0.1010(10) 0.0892(10) 0.1305(12) 0.0593(9) 0.0762(9) 0.0293(8)
S2 0.1488(13) 0.1009(11) 0.1196(12) 0.0322(9) 0.0978(11) 0.0625(10)
S3 0.0351(5) 0.1018(9) 0.0733(7) 0.0143(6) 0.0193(5) 0.0165(5)
O1 0.0546(15) 0.0573(17) 0.0786(19) 0.0045(14) 0.0222(14) 0.0250(13)
O2 0.0491(15) 0.0576(17) 0.0714(18) 0.0065(14) 0.0112(13) -0.0042(12)
O3 0.0675(16) 0.0742(19) 0.0413(15) 0.0174(13) 0.0163(13) 0.0180(14)
N1 0.0547(19) 0.0459(19) 0.074(2) 0.0096(16) 0.0342(17) -0.0018(14)
N2 0.068(2) 0.070(2) 0.058(2) 0.0197(17) 0.0342(18) 0.0125(18)
N3 0.0494(17) 0.055(2) 0.0521(19) 0.0088(15) 0.0149(15) 0.0170(14)
N4 0.0470(17) 0.0447(18) 0.0526(18) 0.0027(14) 0.0179(14) 0.0111(13)
N5 0.072(2) 0.051(2) 0.081(2) 0.0158(18) 0.0432(19) 0.0292(17)
N6 0.0612(19) 0.056(2) 0.0542(19) 0.0087(15) 0.0280(16) 0.0182(15)
N7 0.0395(15) 0.0489(19) 0.0559(18) 0.0076(15) 0.0104(14) 0.0075(13)
N8 0.0451(16) 0.0428(18) 0.0577(19) 0.0072(14) 0.0173(14) 0.0060(13)
N9 0.0342(15) 0.068(2) 0.075(2) 0.0065(17) 0.0143(15) 0.0211(15)
N10 0.0346(15) 0.066(2) 0.063(2) 0.0137(16) 0.0156(14) 0.0113(14)
N13 0.0463(16) 0.054(2) 0.0498(18) 0.0081(15) 0.0172(14) 0.0132(14)
N14 0.0478(16) 0.054(2) 0.0458(17) 0.0117(15) 0.0116(14) 0.0134(14)
C1 0.062(3) 0.048(2) 0.090(3) 0.026(2) 0.041(2) 0.021(2)
C2 0.0496(19) 0.043(2) 0.052(2) 0.0112(17) 0.0225(17) 0.0145(16)
C3 0.0456(19) 0.040(2) 0.059(2) 0.0105(17) 0.0229(17) 0.0102(15)
C4 0.051(2) 0.038(2) 0.056(2) 0.0123(17) 0.0159(18) 0.0154(16)
C5 0.059(2) 0.054(3) 0.105(4) -0.002(2) 0.039(3) -0.004(2)
C6 0.109(4) 0.131(5) 0.057(3) 0.008(3) 0.038(3) 0.004(3)
C7 0.059(2) 0.059(3) 0.053(2) 0.0155(19) 0.0086(19) 0.0278(19)
C8 0.055(2) 0.042(2) 0.056(2) 0.0014(18) 0.0191(18) 0.0072(16)
C9 0.067(3) 0.056(3) 0.081(3) 0.011(2) 0.040(2) 0.014(2)
C10 0.0443(18) 0.042(2) 0.051(2) 0.0027(16) 0.0173(16) 0.0071(15)
C11 0.0440(18) 0.043(2) 0.055(2) 0.0013(17) 0.0186(17) 0.0100(15)
C12 0.049(2) 0.046(2) 0.048(2) -0.0035(17) 0.0129(17) 0.0039(17)
C13 0.091(3) 0.068(3) 0.131(4) 0.035(3) 0.070(3) 0.043(3)
C14 0.105(4) 0.102(4) 0.089(3) 0.049(3) 0.058(3) 0.049(3)
C15 0.0446(19) 0.062(3) 0.049(2) 0.0027(19) 0.0062(17) 0.0086(17)
C16 0.0368(18) 0.081(3) 0.044(2) 0.0138(19) 0.0101(16) 0.014(2)
C17 0.0332(17) 0.062(2) 0.045(2) 0.0129(17) 0.0111(15) 0.0135(15)
C18 0.0330(17) 0.070(3) 0.043(2) 0.0126(18) 0.0085(15) 0.0180(16)
C19 0.0389(18) 0.060(3) 0.044(2) 0.0102(19) 0.0060(16) 0.0168(16)
C20 0.058(3) 0.078(3) 0.157(5) 0.007(3) 0.046(3) 0.027(2)
C21 0.067(3) 0.076(3) 0.143(5) 0.025(3) 0.055(3) 0.007(2)
N11 0.201(7) 0.101(4) 0.129(5) 0.028(4) 0.020(4) 0.027(4)
C22 0.097(4) 0.090(4) 0.065(3) 0.018(3) 0.007(3) 0.030(3)
C23 0.092(4) 0.127(5) 0.066(3) 0.031(3) 0.014(3) 0.015(3)
N12 0.126(5) 0.050(3) 0.053(3) 0.008(2) 0.032(3) 0.024(3)
C24 0.131(8) 0.056(6) 0.049(5) -0.004(4) 0.032(5) -0.017(6)
C24A 0.123(9) 0.081(7) 0.084(7) 0.034(6) 0.037(7) 0.052(7)
C25 0.158(6) 0.106(5) 0.118(5) 0.058(4) -0.002(4) 0.023(4)
C26 0.124(9) 0.093(8) 0.059(6) 0.013(5) 0.036(6) 0.044(7)
C26A 0.160(12) 0.052(6) 0.046(5) -0.007(4) -0.006(6) -0.012(6)
C27 0.193(8) 0.120(6) 0.088(4) 0.014(4) 0.016(5) -0.058(6)

loop_
_atom_type_symbol
_atom_type_description
_atom_type_scat_dispersion_real
_atom_type_scat_dispersion_imag
_atom_type_scat_source
C C 0.0033 0.0016 'International Tables Vol C Tables 4.2.6.8 and 6.1.1.4'
H H 0.0000 0.0000 'International Tables Vol C Tables 4.2.6.8 and 6.1.1.4'
Cl Cl 0.1484 0.1585 'International Tables Vol C Tables 4.2.6.8 and 6.1.1.4'
N N 0.0061 0.0033 'International Tables Vol C Tables 4.2.6.8 and 6.1.1.4'
O O 0.0106 0.0060 'International Tables Vol C Tables 4.2.6.8 and 6.1.1.4'
S S 0.1246 0.1234 'International Tables Vol C Tables 4.2.6.8 and 6.1.1.4'

loop_
_geom_angle_atom_site_label_1
_geom_angle_atom_site_label_2
_geom_angle_atom_site_label_3
_geom_angle
_geom_angle_site_symmetry_1
_geom_angle_site_symmetry_3
_geom_angle_publ_flag
C1 N1 C5 124.5(3) . . ?
C1 N1 C3 112.4(3) . . ?
C5 N1 C3 123.0(3) . . ?
C1 N2 C6 124.8(4) . . ?
C1 N2 C2 112.1(3) . . ?
C6 N2 C2 122.2(4) . . ?
C4 N3 C7 121.4(3) . . ?
C4 N3 C2 112.8(3) . . ?
C7 N3 C2 124.6(3) . . ?
C4 N4 C3 113.0(3) . . ?
C4 N4 C8 120.7(3) . . ?
C3 N4 C8 124.2(3) . . ?
C9 N5 C13 125.6(3) . . ?
C9 N5 C11 112.6(3) . . ?
C13 N5 C11 121.5(3) . . ?
C9 N6 C14 124.6(3) . . ?
C9 N6 C10 111.7(3) . . ?
C14 N6 C10 122.1(3) . . ?
C12 N7 C10 112.7(3) . . ?
C12 N7 C15 120.9(3) . . ?
C10 N7 C15 126.2(3) . . ?
C12 N8 C8 120.5(3) . . ?
C12 N8 C11 111.3(3) . . ?
C8 N8 C11 124.6(3) . . ?
C16 N9 C20 124.7(3) . . ?
C16 N9 C18 112.8(3) . . ?
C20 N9 C18 122.5(3) . . ?
C16 N10 C21 124.1(3) . . ?
C16 N10 C17 112.2(3) . . ?
C21 N10 C17 123.0(3) . . ?
C19 N13 C15 120.8(3) . . ?
C19 N13 C17 112.4(3) . . ?
C15 N13 C17 126.2(3) . . ?
C19 N14 C18 112.6(3) . . ?
C19 N14 C7 120.4(3) . 2_666 ?
C18 N14 C7 126.3(3) . 2_666 ?
N1 C1 N2 109.1(3) . . ?
N1 C1 S1 125.2(4) . . ?
N2 C1 S1 125.6(4) . . ?
N2 C2 N3 113.9(3) . . ?
N2 C2 C3 102.7(3) . . ?
N3 C2 C3 102.3(3) . . ?
N2 C2 H2 112.3 . . ?
N3 C2 H2 112.3 . . ?
C3 C2 H2 112.3 . . ?
N1 C3 N4 114.5(3) . . ?
N1 C3 C2 103.6(3) . . ?
N4 C3 C2 103.6(3) . . ?
N1 C3 H3 111.5 . . ?
N4 C3 H3 111.5 . . ?
C2 C3 H3 111.5 . . ?
O1 C4 N4 126.1(3) . . ?
O1 C4 N3 125.7(3) . . ?
N4 C4 N3 108.2(3) . . ?
N1 C5 H5A 109.5 . . ?
N1 C5 H5B 109.5 . . ?
H5A C5 H5B 109.5 . . ?
N1 C5 H5C 109.5 . . ?
H5A C5 H5C 109.5 . . ?
H5B C5 H5C 109.5 . . ?
N2 C6 H6A 109.5 . . ?
N2 C6 H6B 109.5 . . ?
H6A C6 H6B 109.5 . . ?
N2 C6 H6C 109.5 . . ?
H6A C6 H6C 109.5 . . ?
H6B C6 H6C 109.5 . . ?
N3 C7 N14 113.3(3) . 2_666 ?
N3 C7 H7A 108.9 . . ?
N14 C7 H7A 108.9 2_666 . ?
N3 C7 H7B 108.9 . . ?
N14 C7 H7B 108.9 2_666 . ?
H7A C7 H7B 107.7 . . ?
N8 C8 N4 113.3(3) . . ?
N8 C8 H8A 108.9 . . ?
N4 C8 H8A 108.9 . . ?
N8 C8 H8B 108.9 . . ?
N4 C8 H8B 108.9 . . ?
H8A C8 H8B 107.7 . . ?
N5 C9 N6 109.7(3) . . ?
N5 C9 S2 125.6(3) . . ?
N6 C9 S2 124.7(3) . . ?
N7 C10 N6 114.2(3) . . ?
N7 C10 C11 103.0(3) . . ?
N6 C10 C11 103.4(3) . . ?
N7 C10 H10 111.9 . . ?
N6 C10 H10 111.9 . . ?
C11 C10 H10 111.9 . . ?
N8 C11 N5 113.8(3) . . ?
N8 C11 C10 103.7(3) . . ?
N5 C11 C10 102.4(3) . . ?
N8 C11 H11 112.1 . . ?
N5 C11 H11 112.1 . . ?
C10 C11 H11 112.1 . . ?
O2 C12 N7 126.2(3) . . ?
O2 C12 N8 124.9(3) . . ?
N7 C12 N8 108.8(3) . . ?
N5 C13 H13A 109.5 . . ?
N5 C13 H13B 109.5 . . ?
H13A C13 H13B 109.5 . . ?
N5 C13 H13C 109.5 . . ?
H13A C13 H13C 109.5 . . ?
H13B C13 H13C 109.5 . . ?
N6 C14 H14A 109.5 . . ?
N6 C14 H14B 109.5 . . ?
H14A C14 H14B 109.5 . . ?
N6 C14 H14C 109.5 . . ?
H14A C14 H14C 109.5 . . ?
H14B C14 H14C 109.5 . . ?
N13 C15 N7 114.3(3) . . ?
N13 C15 H15A 108.7 . . ?
N7 C15 H15A 108.7 . . ?
N13 C15 H15B 108.7 . . ?
N7 C15 H15B 108.7 . . ?
H15A C15 H15B 107.6 . . ?
N10 C16 N9 108.9(3) . . ?
N10 C16 S3 125.6(3) . . ?
N9 C16 S3 125.5(3) . . ?
N13 C17 N10 114.0(3) . . ?
N13 C17 C18 103.0(3) . . ?
N10 C17 C18 103.4(3) . . ?
N13 C17 H17 111.9 . . ?
N10 C17 H17 111.9 . . ?
C18 C17 H17 111.9 . . ?
N14 C18 N9 114.5(3) . . ?
N14 C18 C17 103.8(3) . . ?
N9 C18 C17 102.7(3) . . ?
N14 C18 H18 111.7 . . ?
N9 C18 H18 111.7 . . ?
C17 C18 H18 111.7 . . ?
O3 C19 N13 126.1(3) . . ?
O3 C19 N14 126.0(4) . . ?
N13 C19 N14 107.9(3) . . ?
N9 C20 H20A 109.5 . . ?
N9 C20 H20B 109.5 . . ?
H20A C20 H20B 109.5 . . ?
N9 C20 H20C 109.5 . . ?
H20A C20 H20C 109.5 . . ?
H20B C20 H20C 109.5 . . ?
N10 C21 H21A 109.5 . . ?
N10 C21 H21B 109.5 . . ?
H21A C21 H21B 109.5 . . ?
N10 C21 H21C 109.5 . . ?
H21A C21 H21C 109.5 . . ?
H21B C21 H21C 109.5 . . ?
N11 C22 C23 178.3(7) . . ?
C22 C23 H23A 109.5 . . ?
C22 C23 H23B 109.5 . . ?
H23A C23 H23B 109.5 . . ?
C22 C23 H23C 109.5 . . ?
H23A C23 H23C 109.5 . . ?
H23B C23 H23C 109.5 . . ?
C24A N12 C24A 180.0 2_777 . ?
C24A N12 C26A 59.9(7) 2_777 2_777 ?
C24A N12 C26A 120.1(7) . 2_777 ?
C24A N12 C26A 120.1(7) 2_777 . ?
C24A N12 C26A 59.9(7) . . ?
C26A N12 C26A 180.0 2_777 . ?
C26 N12 C26 180.0 . 2_777 ?
C26 N12 C24 104.2(5) . . ?
C26 N12 C24 75.8(5) 2_777 . ?
C26 N12 C24 75.8(5) . 2_777 ?
C26 N12 C24 104.2(5) 2_777 2_777 ?
C24 N12 C24 180.0 . 2_777 ?
C25 C24 N12 112.4(6) . . ?
C25 C24 H24A 109.1 . . ?
N12 C24 H24A 109.1 . . ?
C25 C24 H24B 109.1 . . ?
N12 C24 H24B 109.1 . . ?
H24A C24 H24B 107.9 . . ?
N12 C24A C25 103.6(6) . 2_777 ?
C24 C25 C24A 68.8(5) . 2_777 ?
C24 C25 H25A 109.5 . . ?
C24 C25 H25B 109.5 . . ?
H25A C25 H25B 109.5 . . ?
C24 C25 H25C 109.5 . . ?
H25A C25 H25C 109.5 . . ?
H25B C25 H25C 109.5 . . ?
C27 C26 N12 109.7(7) . . ?
C27 C26 C24 123.8(7) . 2_777 ?
N12 C26 C24 52.4(4) . 2_777 ?
C27 C26 H26A 109.7 . . ?
N12 C26 H26A 109.7 . . ?
C24 C26 H26A 57.3 2_777 . ?
C27 C26 H26B 109.7 . . ?
N12 C26 H26B 109.7 . . ?
C24 C26 H26B 126.4 2_777 . ?
H26A C26 H26B 108.2 . . ?
N12 C26A C27 106.4(7) . . ?
N12 C26A H26C 110.5 . . ?
C27 C26A H26C 110.5 . . ?
N12 C26A H26D 110.5 . . ?
C27 C26A H26D 110.4 . . ?
H26C C26A H26D 108.6 . . ?
C26 C27 H27A 109.5 . . ?
C26 C27 H27B 109.5 . . ?
H27A C27 H27B 109.5 . . ?
C26 C27 H27C 109.5 . . ?
H27A C27 H27C 109.5 . . ?
H27B C27 H27C 109.5 . . ?
C26A C27 H27D 109.5 . . ?
C26A C27 H27E 109.5 . . ?
H27D C27 H27E 109.5 . . ?
C26A C27 H27F 109.5 . . ?
H27D C27 H27F 109.5 . . ?
H27E C27 H27F 109.5 . . ?

loop_
_geom_bond_atom_site_label_1
_geom_bond_atom_site_label_2
_geom_bond_distance
_geom_bond_site_symmetry_2
_geom_bond_publ_flag
S1 C1 1.655(4) . ?
S2 C9 1.669(4) . ?
S3 C16 1.673(3) . ?
O1 C4 1.218(4) . ?
O2 C12 1.216(4) . ?
O3 C19 1.220(4) . ?
N1 C1 1.349(5) . ?
N1 C5 1.433(5) . ?
N1 C3 1.434(4) . ?
N2 C1 1.360(5) . ?
N2 C6 1.440(5) . ?
N2 C2 1.446(4) . ?
N3 C4 1.366(4) . ?
N3 C7 1.441(5) . ?
N3 C2 1.457(4) . ?
N4 C4 1.354(4) . ?
N4 C3 1.444(4) . ?
N4 C8 1.450(4) . ?
N5 C9 1.341(5) . ?
N5 C13 1.445(5) . ?
N5 C11 1.456(4) . ?
N6 C9 1.344(5) . ?
N6 C14 1.435(5) . ?
N6 C10 1.459(4) . ?
N7 C12 1.348(5) . ?
N7 C10 1.447(4) . ?
N7 C15 1.451(4) . ?
N8 C12 1.375(4) . ?
N8 C8 1.439(4) . ?
N8 C11 1.446(4) . ?
N9 C16 1.345(5) . ?
N9 C20 1.437(5) . ?
N9 C18 1.455(4) . ?
N10 C16 1.345(5) . ?
N10 C21 1.418(5) . ?
N10 C17 1.458(4) . ?
N13 C19 1.360(5) . ?
N13 C15 1.427(5) . ?
N13 C17 1.455(4) . ?
N14 C19 1.366(4) . ?
N14 C18 1.438(4) . ?
N14 C7 1.442(5) 2_666 ?
C2 C3 1.553(5) . ?
C2 H2 1.0000 . ?
C3 H3 1.0000 . ?
C5 H5A 0.9800 . ?
C5 H5B 0.9800 . ?
C5 H5C 0.9800 . ?
C6 H6A 0.9800 . ?
C6 H6B 0.9800 . ?
C6 H6C 0.9800 . ?
C7 H7A 0.9900 . ?
C7 H7B 0.9900 . ?
C8 H8A 0.9900 . ?
C8 H8B 0.9900 . ?
C10 C11 1.544(5) . ?
C10 H10 1.0000 . ?
C11 H11 1.0000 . ?
C13 H13A 0.9800 . ?
C13 H13B 0.9800 . ?
C13 H13C 0.9800 . ?
C14 H14A 0.9800 . ?
C14 H14B 0.9800 . ?
C14 H14C 0.9800 . ?
C15 H15A 0.9900 . ?
C15 H15B 0.9900 . ?
C17 C18 1.532(5) . ?
C17 H17 1.0000 . ?
C18 H18 1.0000 . ?
C20 H20A 0.9800 . ?
C20 H20B 0.9800 . ?
C20 H20C 0.9800 . ?
C21 H21A 0.9800 . ?
C21 H21B 0.9800 . ?
C21 H21C 0.9800 . ?
N11 C22 1.121(7) . ?
C22 C23 1.398(8) . ?
C23 H23A 0.9800 . ?
C23 H23B 0.9800 . ?
C23 H23C 0.9800 . ?
N12 C24A 1.434(9) 2_777 ?
N12 C24A 1.434(9) . ?
N12 C26A 1.488(9) 2_777 ?
N12 C26A 1.488(9) . ?
N12 C26 1.588(10) . ?
N12 C26 1.588(10) 2_777 ?
N12 C24 1.603(8) . ?
N12 C24 1.603(8) 2_777 ?
C24 C25 1.453(11) . ?
C24 H24A 0.9900 . ?
C24 H24B 0.9900 . ?
C24A C25 1.787(13) 2_777 ?
C25 H25A 0.9800 . ?
C25 H25B 0.9800 . ?
C25 H25C 0.9800 . ?
C26 C27 1.521(12) . ?
C26 H26A 0.9900 . ?
C26 H26B 0.9900 . ?
C26A C27 1.685(15) . ?
C26A H26C 0.9900 . ?
C26A H26D 0.9900 . ?
C27 H27A 0.9800 . ?
C27 H27B 0.9800 . ?
C27 H27C 0.9800 . ?
C27 H27D 0.9800 . ?
C27 H27E 0.9800 . ?
C27 H27F 0.9800 . ?

loop_
_geom_torsion_atom_site_label_1
_geom_torsion_atom_site_label_2
_geom_torsion_atom_site_label_3
_geom_torsion_atom_site_label_4
_geom_torsion
_geom_torsion_site_symmetry_1
_geom_torsion_site_symmetry_2
_geom_torsion_site_symmetry_3
_geom_torsion_site_symmetry_4
_geom_torsion_publ_flag
C5 N1 C1 N2 179.8(3) . . . . ?
C3 N1 C1 N2 -2.0(4) . . . . ?
C5 N1 C1 S1 2.1(5) . . . . ?
C3 N1 C1 S1 -179.6(3) . . . . ?
C6 N2 C1 N1 -167.5(4) . . . . ?
C2 N2 C1 N1 1.9(4) . . . . ?
C6 N2 C1 S1 10.1(6) . . . . ?
C2 N2 C1 S1 179.5(3) . . . . ?
C1 N2 C2 N3 108.8(4) . . . . ?
C6 N2 C2 N3 -81.4(5) . . . . ?
C1 N2 C2 C3 -1.0(4) . . . . ?
C6 N2 C2 C3 168.7(4) . . . . ?
C4 N3 C2 N2 -113.9(3) . . . . ?
C7 N3 C2 N2 78.5(4) . . . . ?
C4 N3 C2 C3 -3.8(4) . . . . ?
C7 N3 C2 C3 -171.5(3) . . . . ?
C1 N1 C3 N4 -110.8(3) . . . . ?
C5 N1 C3 N4 67.5(4) . . . . ?
C1 N1 C3 C2 1.3(4) . . . . ?
C5 N1 C3 C2 179.6(3) . . . . ?
C4 N4 C3 N1 113.5(3) . . . . ?
C8 N4 C3 N1 -83.3(4) . . . . ?
C4 N4 C3 C2 1.5(4) . . . . ?
C8 N4 C3 C2 164.6(3) . . . . ?
N2 C2 C3 N1 -0.2(3) . . . . ?
N3 C2 C3 N1 -118.5(3) . . . . ?
N2 C2 C3 N4 119.7(3) . . . . ?
N3 C2 C3 N4 1.3(3) . . . . ?
C3 N4 C4 O1 176.3(3) . . . . ?
C8 N4 C4 O1 12.5(5) . . . . ?
C3 N4 C4 N3 -3.9(4) . . . . ?
C8 N4 C4 N3 -167.7(3) . . . . ?
C7 N3 C4 O1 -7.2(5) . . . . ?
C2 N3 C4 O1 -175.3(3) . . . . ?
C7 N3 C4 N4 173.0(3) . . . . ?
C2 N3 C4 N4 4.9(4) . . . . ?
C4 N3 C7 N14 -99.7(4) . . . 2_666 ?
C2 N3 C7 N14 66.9(4) . . . 2_666 ?
C12 N8 C8 N4 90.0(4) . . . . ?
C11 N8 C8 N4 -66.7(4) . . . . ?
C4 N4 C8 N8 97.3(4) . . . . ?
C3 N4 C8 N8 -64.6(4) . . . . ?
C13 N5 C9 N6 -174.4(4) . . . . ?
C11 N5 C9 N6 -0.8(5) . . . . ?
C13 N5 C9 S2 6.5(7) . . . . ?
C11 N5 C9 S2 -179.9(3) . . . . ?
C14 N6 C9 N5 -167.6(4) . . . . ?
C10 N6 C9 N5 -1.8(5) . . . . ?
C14 N6 C9 S2 11.6(7) . . . . ?
C10 N6 C9 S2 177.3(3) . . . . ?
C12 N7 C10 N6 -110.9(3) . . . . ?
C15 N7 C10 N6 74.0(4) . . . . ?
C12 N7 C10 C11 0.4(4) . . . . ?
C15 N7 C10 C11 -174.7(3) . . . . ?
C9 N6 C10 N7 114.5(4) . . . . ?
C14 N6 C10 N7 -79.3(5) . . . . ?
C9 N6 C10 C11 3.4(4) . . . . ?
C14 N6 C10 C11 169.6(4) . . . . ?
C12 N8 C11 N5 116.9(3) . . . . ?
C8 N8 C11 N5 -84.5(4) . . . . ?
C12 N8 C11 C10 6.4(4) . . . . ?
C8 N8 C11 C10 165.0(3) . . . . ?
C9 N5 C11 N8 -108.5(4) . . . . ?
C13 N5 C11 N8 65.5(5) . . . . ?
C9 N5 C11 C10 2.7(4) . . . . ?
C13 N5 C11 C10 176.7(4) . . . . ?
N7 C10 C11 N8 -4.0(3) . . . . ?
N6 C10 C11 N8 115.2(3) . . . . ?
N7 C10 C11 N5 -122.6(3) . . . . ?
N6 C10 C11 N5 -3.5(4) . . . . ?
C10 N7 C12 O2 -177.3(3) . . . . ?
C15 N7 C12 O2 -1.9(6) . . . . ?
C10 N7 C12 N8 3.6(4) . . . . ?
C15 N7 C12 N8 179.0(3) . . . . ?
C8 N8 C12 O2 14.8(5) . . . . ?
C11 N8 C12 O2 174.4(3) . . . . ?
C8 N8 C12 N7 -166.1(3) . . . . ?
C11 N8 C12 N7 -6.5(4) . . . . ?
C19 N13 C15 N7 -103.4(4) . . . . ?
C17 N13 C15 N7 67.4(4) . . . . ?
C12 N7 C15 N13 -108.6(4) . . . . ?
C10 N7 C15 N13 66.1(4) . . . . ?
C21 N10 C16 N9 -172.3(4) . . . . ?
C17 N10 C16 N9 -1.8(4) . . . . ?
C21 N10 C16 S3 6.5(6) . . . . ?
C17 N10 C16 S3 177.0(3) . . . . ?
C20 N9 C16 N10 -176.8(4) . . . . ?
C18 N9 C16 N10 3.1(4) . . . . ?
C20 N9 C16 S3 4.3(6) . . . . ?
C18 N9 C16 S3 -175.8(3) . . . . ?
C19 N13 C17 N10 -115.7(3) . . . . ?
C15 N13 C17 N10 72.8(4) . . . . ?
C19 N13 C17 C18 -4.5(3) . . . . ?
C15 N13 C17 C18 -176.0(3) . . . . ?
C16 N10 C17 N13 111.0(3) . . . . ?
C21 N10 C17 N13 -78.3(5) . . . . ?
C16 N10 C17 C18 0.0(4) . . . . ?
C21 N10 C17 C18 170.6(4) . . . . ?
C19 N14 C18 N9 111.5(3) . . . . ?
C7 N14 C18 N9 -78.3(4) 2_666 . . . ?
C19 N14 C18 C17 0.4(3) . . . . ?
C7 N14 C18 C17 170.5(3) 2_666 . . . ?
C16 N9 C18 N14 -114.8(4) . . . . ?
C20 N9 C18 N14 65.1(5) . . . . ?
C16 N9 C18 C17 -2.9(4) . . . . ?
C20 N9 C18 C17 177.0(4) . . . . ?
N13 C17 C18 N14 2.3(3) . . . . ?
N10 C17 C18 N14 121.2(3) . . . . ?
N13 C17 C18 N9 -117.2(3) . . . . ?
N10 C17 C18 N9 1.7(3) . . . . ?
C15 N13 C19 O3 -2.8(5) . . . . ?
C17 N13 C19 O3 -174.9(3) . . . . ?
C15 N13 C19 N14 176.9(3) . . . . ?
C17 N13 C19 N14 4.9(4) . . . . ?
C18 N14 C19 O3 176.6(3) . . . . ?
C7 N14 C19 O3 5.8(5) 2_666 . . . ?
C18 N14 C19 N13 -3.2(4) . . . . ?
C7 N14 C19 N13 -173.9(3) 2_666 . . . ?
C26 N12 C24 C25 56.0(8) . . . . ?
C26 N12 C24 C25 -124.0(8) 2_777 . . . ?
C26A N12 C24A C25 57.4(9) 2_777 . . 2_777 ?
C26A N12 C24A C25 -122.6(9) . . . 2_777 ?
C24 N12 C26 C27 62.0(7) . . . . ?
C24 N12 C26 C27 -118.0(7) 2_777 . . . ?
C24 N12 C26 C24 180.001(6) . . . 2_777 ?
C24A N12 C26A C27 -43.9(8) 2_777 . . . ?
C24A N12 C26A C27 136.1(8) . . . . ?
